data_7007317
loop_
_publ_author_name
'Guerra, Krassimira P.'
'Delgado, Rita'
'Drew, Michael G. B.'
'F\'elix, V\'itor'

_publ_section_title
;
 Bis- and tris-(3-aminopropyl) derivatives of 14-membered
 tetraazamacrocycles containing pyridine: synthesis, protonation and
 complexation studies.
;
_journal_issue 34
_journal_name_full 'Dalton transactions (Cambridge, England : 2003)'
_journal_page_first 4124
_journal_page_last 4133
_journal_paper_doi 10.1039/b603484e
_journal_year 2006
_chemical_formula_sum 'C23 H50 Cl4 Cu N7 O17.5'
_chemical_formula_weight 910.04
_space_group_IT_number 14
_symmetry_cell_setting monoclinic
_symmetry_Int_Tables_number 14
_symmetry_space_group_name_Hall '-P 2yn'
_symmetry_space_group_name_H-M 'P 1 21/n 1'
_atom_sites_solution_hydrogens geom
_atom_sites_solution_primary direct
_atom_sites_solution_secondary difmap
_audit_creation_method SHELXL-97
_cell_angle_alpha 90.00
_cell_angle_beta 97.390(10)
_cell_angle_gamma 90.00
_cell_formula_units_Z 4
_cell_length_a 12.613(14)
_cell_length_b 24.302(27)
_cell_length_c 13.488(15)
_cell_measurement_temperature 293(2)
_cell_volume 4100(8)
_computing_cell_refinement XDS
_computing_data_collection 'XDS (Kabsch, 1991)'
_computing_data_reduction XDS
_computing_molecular_graphics PLATON(Spek,2003)
_computing_structure_refinement 'SHELXL-97 (Sheldrick, 1997)'
_computing_structure_solution 'SHELXS-97 (Sheldrick, 1997)'
_diffrn_ambient_temperature 293(2)
_diffrn_measured_fraction_theta_full 0.895
_diffrn_measured_fraction_theta_max 0.895
_diffrn_measurement_device_type 'Marresearch Image Plate'
_diffrn_radiation_monochromator graphite
_diffrn_radiation_probe x-ray
_diffrn_radiation_type MoK\a
_diffrn_radiation_wavelength 0.71073
_diffrn_reflns_av_R_equivalents 0.1028
_diffrn_reflns_av_sigmaI/netI 0.2398
_diffrn_reflns_limit_h_max 15
_diffrn_reflns_limit_h_min -15
_diffrn_reflns_limit_k_max 29
_diffrn_reflns_limit_k_min -29
_diffrn_reflns_limit_l_max 16
_diffrn_reflns_limit_l_min -16
_diffrn_reflns_number 21692
_diffrn_reflns_theta_full 25.89
_diffrn_reflns_theta_max 25.89
_diffrn_reflns_theta_min 1.74
_diffrn_source 'fine-focus sealed tube'
_exptl_absorpt_coefficient_mu 0.868
_exptl_absorpt_correction_T_max 1.00
_exptl_absorpt_correction_T_min 0.90
_exptl_absorpt_correction_type empirical
_exptl_crystal_colour blue
_exptl_crystal_density_diffrn 1.474
_exptl_crystal_density_method 'not measured'
_exptl_crystal_description parallelopiped
_exptl_crystal_F_000 1896
_exptl_crystal_size_max 0.32
_exptl_crystal_size_mid 0.30
_exptl_crystal_size_min 0.25
_refine_diff_density_max 0.577
_refine_diff_density_min -0.642
_refine_diff_density_rms 0.093
_refine_ls_extinction_method none
_refine_ls_goodness_of_fit_ref 0.949
_refine_ls_hydrogen_treatment mixed
_refine_ls_matrix_type full
_refine_ls_number_parameters 511
_refine_ls_number_reflns 7147
_refine_ls_number_restraints 15
_refine_ls_restrained_S_all 0.948
_refine_ls_R_factor_all 0.1804
_refine_ls_R_factor_gt 0.0951
_refine_ls_shift/su_max 0.064
_refine_ls_shift/su_mean 0.000
_refine_ls_structure_factor_coef Fsqd
_refine_ls_weighting_details 'w=1/[\s^2^(Fo^2^)+(0.0829P)^2^+0.0000P] where P=(Fo^2^+2Fc^2^)/3'
_refine_ls_weighting_scheme calc
_refine_ls_wR_factor_gt 0.1826
_refine_ls_wR_factor_ref 0.2057
_reflns_number_gt 3296
_reflns_number_total 7147
_reflns_threshold_expression >2sigma(I)
_cod_data_source_file b603484e.txt
_cod_data_source_block compound2
_cod_depositor_comments
;
The following automatic conversions were performed:
'_exptl_absorpt_correction_type' value 'Empirical' changed to 'empirical'
according to '/home/saulius/struct/CIF-dictionaries/cif_core.dic'
dictionary named 'cif_core.dic' version 2.4.1 from 2010-06-29.

Automatic conversion script
Id: cif_fix_enum 1527 2010-12-29 10:47:43Z saulius 

The following automatic conversions were performed:

'_refine_ls_weighting_scheme' value 'calc
w=1/[\s^2^(Fo^2^)+(0.0829P)^2^+0.0000P] where P=(Fo^2^+2Fc^2^)/3' was
changed to 'calc'. New tag '_refine_ls_weighting_details' was
created. The value of the new tag was set to
'w=1/[\s^2^(Fo^2^)+(0.0829P)^2^+0.0000P] where P=(Fo^2^+2Fc^2^)/3'.

Automatic conversion script
Id: cif_fix_values 3143 2015-03-26 13:38:13Z robertas 
;
_cod_original_sg_symbol_H-M 'P 21/n'
_cod_original_formula_sum 'C23 H50 Cl4 Cu N7 O17.50'
_cod_database_code 7007317

loop_
_symmetry_equiv_pos_as_xyz
'x, y, z'
'x+1/2, -y+1/2, z+1/2'
'-x, -y, -z'
'-x-1/2, y-1/2, -z-1/2'

loop_
_atom_site_label
_atom_site_type_symbol
_atom_site_fract_x
_atom_site_fract_y
_atom_site_fract_z
_atom_site_U_iso_or_equiv
_atom_site_adp_type
_atom_site_occupancy
_atom_site_calc_flag
_atom_site_refinement_flags
_atom_site_disorder_assembly
_atom_site_disorder_group
Cu1 Cu 0.28952(8) 0.19541(4) 0.32220(7) 0.0347(3) Uani 1 d . . .
N1 N 0.2161(5) 0.1847(2) 0.4516(4) 0.0266(15) Uani 1 d . . .
C2 C 0.1033(7) 0.1638(3) 0.4399(6) 0.046(2) Uani 1 d . . .
H2A H 0.0548 0.1932 0.4156 0.055 Uiso 1 calc R . .
H2B H 0.0853 0.1520 0.5043 0.055 Uiso 1 calc R . .
C3 C 0.0901(6) 0.1161(3) 0.3672(6) 0.042(2) Uani 1 d . . .
H3A H 0.1399 0.0876 0.3932 0.051 Uiso 1 calc R . .
H3B H 0.0187 0.1014 0.3678 0.051 Uiso 1 calc R . .
C4 C 0.1055(6) 0.1258(3) 0.2611(5) 0.032(2) Uani 1 d . . .
H4A H 0.0677 0.1592 0.2388 0.038 Uiso 1 calc R . .
H4B H 0.0721 0.0957 0.2213 0.038 Uiso 1 calc R . .
N5 N 0.2208(5) 0.1310(2) 0.2388(5) 0.0327(17) Uani 1 d . . .
C6 C 0.2143(7) 0.1490(3) 0.1354(6) 0.044(2) Uani 1 d . . .
H6A H 0.1737 0.1830 0.1289 0.052 Uiso 1 calc R . .
H6B H 0.1735 0.1217 0.0940 0.052 Uiso 1 calc R . .
C7 C 0.3211(8) 0.1589(4) 0.0916(7) 0.057(3) Uani 1 d . . .
H7A H 0.3685 0.1280 0.1098 0.069 Uiso 1 calc R . .
H7B H 0.3062 0.1596 0.0192 0.069 Uiso 1 calc R . .
C8 C 0.3781(7) 0.2112(3) 0.1263(5) 0.036(2) Uani 1 d . . .
H8A H 0.4403 0.2158 0.0917 0.043 Uiso 1 calc R . .
H8B H 0.3309 0.2423 0.1095 0.043 Uiso 1 calc R . .
N9 N 0.4121(5) 0.2107(2) 0.2354(4) 0.0258(15) Uani 1 d . . .
C10 C 0.4556(6) 0.2674(3) 0.2654(6) 0.034(2) Uani 1 d . . .
H10J H 0.5325 0.2673 0.2651 0.041 Uiso 1 calc R . .
H10L H 0.4255 0.2939 0.2158 0.041 Uiso 1 calc R . .
C11 C 0.4326(6) 0.2851(3) 0.3630(6) 0.0240(18) Uani 1 d . . .
C12 C 0.4763(7) 0.3291(3) 0.4193(7) 0.042(2) Uani 1 d . . .
H12 H 0.5322 0.3495 0.3991 0.050 Uiso 1 calc R . .
C13 C 0.4356(7) 0.3416(4) 0.5045(7) 0.048(2) Uani 1 d . . .
H13 H 0.4663 0.3712 0.5414 0.058 Uiso 1 calc R . .
C14 C 0.3554(8) 0.3155(3) 0.5410(7) 0.053(3) Uani 1 d . . .
H14 H 0.3322 0.3248 0.6015 0.064 Uiso 1 calc R . .
C15 C 0.3105(8) 0.2737(3) 0.4807(7) 0.051(3) Uani 1 d . . .
C16 C 0.2153(6) 0.2400(3) 0.4970(6) 0.0329(19) Uani 1 d . . .
H16A H 0.2131 0.2361 0.5683 0.039 Uiso 1 calc R . .
H16B H 0.1510 0.2592 0.4688 0.039 Uiso 1 calc R . .
N17 N 0.3496(5) 0.2579(2) 0.3953(5) 0.0330(16) Uani 1 d . . .
C51 C 0.2818(6) 0.0797(3) 0.2624(5) 0.0297(19) Uani 1 d . . .
H51A H 0.2775 0.0704 0.3317 0.036 Uiso 1 calc R . .
H51B H 0.3564 0.0870 0.2565 0.036 Uiso 1 calc R . .
C52 C 0.2476(6) 0.0302(3) 0.1993(6) 0.036(2) Uani 1 d . . .
H52A H 0.1752 0.0207 0.2099 0.043 Uiso 1 calc R . .
H52B H 0.2460 0.0403 0.1296 0.043 Uiso 1 calc R . .
C53 C 0.3156(7) -0.0200(3) 0.2182(7) 0.050(2) Uani 1 d . . .
H53A H 0.3844 -0.0139 0.1952 0.060 Uiso 1 calc R . .
H53B H 0.3276 -0.0277 0.2893 0.060 Uiso 1 calc R . .
N54 N 0.2625(5) -0.0665(2) 0.1654(5) 0.0424(18) Uani 1 d . . .
H54A H 0.2182 -0.0544 0.1132 0.051 Uiso 1 calc R . .
H54B H 0.2256 -0.0850 0.2064 0.051 Uiso 1 calc R . .
H54C H 0.3112 -0.0886 0.1441 0.051 Uiso 1 calc R . .
C91 C 0.5068(7) 0.1741(3) 0.2552(6) 0.042(2) Uani 1 d . . .
H91A H 0.5635 0.1899 0.2220 0.050 Uiso 1 calc R . .
H91B H 0.4882 0.1390 0.2234 0.050 Uiso 1 calc R . .
C92 C 0.5516(6) 0.1629(3) 0.3609(5) 0.0298(19) Uani 1 d . . .
H92A H 0.4960 0.1480 0.3966 0.036 Uiso 1 calc R . .
H92B H 0.5767 0.1970 0.3932 0.036 Uiso 1 calc R . .
C93 C 0.6449(7) 0.1217(3) 0.3658(6) 0.039(2) Uani 1 d . . .
H93A H 0.6176 0.0865 0.3396 0.046 Uiso 1 calc R . .
H93B H 0.6960 0.1348 0.3233 0.046 Uiso 1 calc R . .
N94 N 0.6969(6) 0.1139(3) 0.4611(6) 0.062(2) Uani 1 d . . .
H94A H 0.6761 0.1314 0.5106 0.074 Uiso 1 calc R . .
H94B H 0.7501 0.0916 0.4711 0.074 Uiso 1 calc R . .
C101 C 0.2895(7) 0.1468(3) 0.5171(6) 0.039(2) Uani 1 d . . .
H10A H 0.3610 0.1623 0.5250 0.047 Uiso 1 calc R . .
H10B H 0.2923 0.1117 0.4833 0.047 Uiso 1 calc R . .
C102 C 0.2566(10) 0.1367(4) 0.6210(8) 0.081(3) Uani 1 d . . .
H10C H 0.2545 0.1712 0.6567 0.097 Uiso 1 calc R . .
H10D H 0.1859 0.1203 0.6149 0.097 Uiso 1 calc R . .
C103 C 0.3366(9) 0.0987(4) 0.6771(7) 0.068(3) Uani 1 d . . .
H10E H 0.3243 0.0615 0.6519 0.081 Uiso 1 calc R . .
H10F H 0.4080 0.1096 0.6656 0.081 Uiso 1 calc R . .
N104 N 0.3300(11) 0.0993(5) 0.7806(9) 0.151(5) Uani 1 d . . .
H10G H 0.3139 0.1331 0.7992 0.181 Uiso 1 calc R . .
H10H H 0.3926 0.0892 0.8137 0.181 Uiso 1 calc R . .
H10I H 0.2795 0.0760 0.7943 0.181 Uiso 1 calc R . .
Cl1 Cl 0.5000 0.0000 0.5000 0.0562(10) Uani 1 d SD . .
O11 O 0.5100(11) 0.0092(5) 0.3981(4) 0.077(4) Uani 0.50 d PD . .
O12 O 0.6128(4) -0.0002(5) 0.5207(10) 0.079(4) Uani 0.50 d PD . .
O13 O 0.4643(10) 0.0537(3) 0.4728(10) 0.196(13) Uani 0.50 d PD . .
O14 O 0.5341(9) 0.0475(3) 0.5560(7) 0.111(6) Uani 0.50 d PD . .
Cl2 Cl 0.3105(3) 0.25002(13) 0.8452(2) 0.0679(8) Uani 1 d . . .
O21 O 0.4015(7) 0.2176(3) 0.8583(6) 0.103(3) Uani 1 d . . .
O22 O 0.3039(8) 0.2810(4) 0.9262(7) 0.133(4) Uani 1 d . . .
O23 O 0.2726(12) 0.2688(6) 0.7611(10) 0.208(6) Uani 1 d . . .
O24 O 0.2331(11) 0.2150(6) 0.8464(10) 0.180(5) Uani 1 d . . .
Cl3 Cl 0.4414(3) 0.42535(13) 0.1402(3) 0.0686(8) Uani 1 d . . .
O31 O 0.4418(11) 0.4168(5) 0.2346(10) 0.188(5) Uani 1 d . . .
O32 O 0.4265(8) 0.3776(4) 0.0807(7) 0.127(3) Uani 1 d . . .
O33 O 0.5176(10) 0.4546(5) 0.1050(9) 0.179(5) Uani 1 d . . .
O34 O 0.3578(15) 0.4565(6) 0.1180(11) 0.225(6) Uani 1 d . . .
Cl4 Cl 0.1224(2) 0.30704(11) 0.2011(2) 0.0621(7) Uani 1 d . . .
O41 O 0.1434(5) 0.2551(2) 0.2491(5) 0.0678(19) Uani 1 d . . .
O42 O 0.2148(9) 0.3289(4) 0.1799(8) 0.135(3) Uani 1 d . . .
O43 O 0.0949(7) 0.3380(3) 0.2763(7) 0.111(3) Uani 1 d . . .
O44 O 0.0433(9) 0.3022(4) 0.1259(8) 0.150(4) Uani 1 d . . .
Cl5 Cl 0.0428(7) 0.0052(3) 0.9609(6) 0.100(2) Uani 0.50 d P . .
O51 O -0.0655(9) 0.0293(4) 0.9597(9) 0.146(4) Uani 1 d . . .
O52 O 0.1183(14) 0.0512(6) 0.9402(14) 0.122(7) Uani 0.50 d P . .
O53 O 0.0360(18) -0.0270(9) 0.8784(18) 0.166(9) Uani 0.50 d P . .
C201 C 0.6569(7) 0.0553(3) 1.1084(6) 0.042(2) Uani 1 d . . .
H20A H 0.7088 0.0802 1.1418 0.050 Uiso 1 calc R . .
H20B H 0.6928 0.0264 1.0775 0.050 Uiso 1 calc R . .
H20C H 0.6151 0.0397 1.1561 0.050 Uiso 1 calc R . .
O202 O 0.5939(7) 0.0821(3) 1.0398(6) 0.108(3) Uani 1 d . . .
H202 H 0.5331 0.0827 1.0551 0.129 Uiso 1 calc R . .
O401 O 0.8217(9) 0.0329(4) 0.3728(8) 0.047(3) Uiso 0.50 d P . .

loop_
_atom_site_aniso_label
_atom_site_aniso_U_11
_atom_site_aniso_U_22
_atom_site_aniso_U_33
_atom_site_aniso_U_23
_atom_site_aniso_U_13
_atom_site_aniso_U_12
Cu1 0.0342(6) 0.0329(5) 0.0364(6) 0.0003(5) 0.0024(4) -0.0013(5)
N1 0.027(4) 0.031(4) 0.022(3) 0.005(3) 0.006(3) -0.002(3)
C2 0.040(6) 0.046(5) 0.053(6) 0.003(5) 0.009(5) -0.001(4)
C3 0.026(5) 0.042(5) 0.061(6) 0.004(5) 0.012(4) -0.007(4)
C4 0.026(5) 0.032(4) 0.035(5) -0.006(4) -0.008(4) -0.003(4)
N5 0.039(5) 0.025(3) 0.031(4) 0.001(3) -0.006(3) -0.003(3)
C6 0.051(6) 0.037(5) 0.039(5) -0.009(4) -0.007(5) 0.001(4)
C7 0.060(7) 0.060(6) 0.050(6) 0.006(5) 0.000(5) 0.006(5)
C8 0.046(6) 0.028(4) 0.032(5) 0.009(4) 0.004(4) 0.008(4)
N9 0.032(4) 0.021(3) 0.023(3) -0.002(3) 0.001(3) 0.002(3)
C10 0.026(5) 0.034(4) 0.042(5) 0.008(4) 0.007(4) 0.000(4)
C11 0.016(4) 0.020(4) 0.035(5) 0.004(4) -0.002(4) -0.002(3)
C12 0.038(6) 0.034(5) 0.053(6) 0.010(4) 0.001(5) -0.012(4)
C13 0.045(7) 0.047(5) 0.049(6) 0.007(5) -0.006(5) -0.002(5)
C14 0.063(7) 0.037(5) 0.058(6) -0.008(5) 0.000(5) -0.004(5)
C15 0.054(7) 0.041(5) 0.056(6) 0.008(5) 0.001(5) 0.015(5)
C16 0.037(5) 0.025(4) 0.039(5) 0.001(4) 0.013(4) 0.003(4)
N17 0.039(4) 0.028(4) 0.029(4) -0.006(3) -0.009(3) -0.001(3)
C51 0.028(5) 0.043(5) 0.018(4) 0.004(4) 0.004(4) -0.009(4)
C52 0.036(5) 0.035(4) 0.037(5) -0.004(4) 0.006(4) 0.000(4)
C53 0.050(6) 0.048(5) 0.052(6) -0.017(5) 0.005(5) -0.003(5)
N54 0.053(5) 0.032(4) 0.042(4) 0.006(3) 0.009(4) 0.001(3)
C91 0.034(5) 0.054(5) 0.039(5) -0.007(4) 0.009(4) 0.001(4)
C92 0.019(5) 0.030(4) 0.040(5) 0.000(4) 0.004(4) 0.001(3)
C93 0.040(6) 0.033(4) 0.043(5) 0.002(4) 0.005(4) -0.004(4)
N94 0.053(6) 0.065(6) 0.066(6) 0.009(4) -0.001(5) 0.014(4)
C101 0.040(6) 0.030(4) 0.047(5) -0.003(4) 0.010(5) -0.005(4)
C102 0.106(10) 0.065(7) 0.072(8) 0.014(6) 0.009(7) 0.004(7)
C103 0.084(9) 0.081(7) 0.040(6) -0.002(6) 0.016(6) -0.009(6)
N104 0.182(14) 0.131(10) 0.143(12) 0.037(9) 0.038(10) 0.038(9)
Cl1 0.061(3) 0.055(2) 0.053(2) -0.0048(19) 0.007(2) -0.0088(18)
O11 0.075(11) 0.058(9) 0.095(12) 0.002(8) -0.003(9) -0.015(8)
O12 0.064(11) 0.087(11) 0.080(11) -0.005(8) -0.013(9) 0.007(8)
O13 0.23(3) 0.098(15) 0.29(3) 0.13(2) 0.16(2) 0.115(18)
O14 0.104(15) 0.108(14) 0.127(17) 0.031(13) 0.037(13) 0.029(12)
Cl2 0.068(2) 0.0745(19) 0.061(2) -0.0005(16) 0.0066(16) 0.0093(17)
O21 0.084(6) 0.110(6) 0.114(7) -0.003(5) 0.014(5) 0.018(5)
O22 0.165(10) 0.123(7) 0.103(7) -0.012(6) -0.010(7) 0.038(7)
O23 0.256(16) 0.240(14) 0.140(11) 0.022(11) 0.068(11) 0.075(12)
O24 0.146(11) 0.216(13) 0.178(12) 0.015(10) 0.019(9) -0.009(10)
Cl3 0.069(2) 0.0645(18) 0.074(2) -0.0024(17) 0.0153(18) 0.0017(16)
O31 0.222(15) 0.199(12) 0.138(11) 0.008(9) 0.004(10) -0.007(10)
O32 0.115(8) 0.126(7) 0.141(8) 0.007(7) 0.019(6) 0.009(6)
O33 0.149(11) 0.191(11) 0.199(13) 0.006(10) 0.031(10) -0.041(10)
O34 0.231(17) 0.234(15) 0.208(16) -0.059(12) 0.022(13) -0.007(14)
Cl4 0.0554(19) 0.0527(16) 0.079(2) 0.0080(16) 0.0101(16) 0.0024(15)
O41 0.061(5) 0.060(4) 0.079(5) 0.001(4) -0.005(4) 0.002(4)
O42 0.133(9) 0.113(7) 0.161(9) 0.024(6) 0.031(7) 0.003(7)
O43 0.102(7) 0.101(6) 0.133(8) -0.004(6) 0.028(6) -0.015(5)
O44 0.135(9) 0.149(9) 0.156(10) 0.020(8) -0.015(8) 0.017(7)
Cl5 0.113(7) 0.081(5) 0.097(6) -0.006(4) -0.024(4) 0.009(5)
O51 0.150(11) 0.124(8) 0.157(10) -0.006(8) -0.009(8) 0.005(7)
O52 0.123(15) 0.065(10) 0.158(17) -0.017(11) -0.064(13) 0.001(10)
O53 0.16(2) 0.18(2) 0.15(2) -0.033(17) -0.023(16) -0.026(17)
C201 0.067(7) 0.024(4) 0.033(5) 0.002(4) -0.004(5) 0.015(4)
O202 0.080(6) 0.144(8) 0.106(7) -0.007(6) 0.040(5) 0.016(6)

loop_
_atom_type_symbol
_atom_type_description
_atom_type_scat_dispersion_real
_atom_type_scat_dispersion_imag
_atom_type_scat_source
C C 0.0033 0.0016 'International Tables Vol C Tables 4.2.6.8 and 6.1.1.4'
H H 0.0000 0.0000 'International Tables Vol C Tables 4.2.6.8 and 6.1.1.4'
N N 0.0061 0.0033 'International Tables Vol C Tables 4.2.6.8 and 6.1.1.4'
O O 0.0106 0.0060 'International Tables Vol C Tables 4.2.6.8 and 6.1.1.4'
Cu Cu 0.3201 1.2651 'International Tables Vol C Tables 4.2.6.8 and 6.1.1.4'
Cl Cl 0.1484 0.1585 'International Tables Vol C Tables 4.2.6.8 and 6.1.1.4'

loop_
_geom_angle_atom_site_label_1
_geom_angle_atom_site_label_2
_geom_angle_atom_site_label_3
_geom_angle
_geom_angle_site_symmetry_1
_geom_angle_site_symmetry_3
_geom_angle_publ_flag
N17 Cu1 N5 177.1(2) . . ?
N17 Cu1 N9 82.8(3) . . ?
N5 Cu1 N9 96.8(2) . . ?
N17 Cu1 N1 81.8(3) . . ?
N5 Cu1 N1 99.3(2) . . ?
N9 Cu1 N1 158.0(2) . . ?
C16 N1 C2 107.2(6) . . ?
C16 N1 C101 110.5(6) . . ?
C2 N1 C101 110.9(5) . . ?
C16 N1 Cu1 105.1(4) . . ?
C2 N1 Cu1 118.0(5) . . ?
C101 N1 Cu1 105.1(4) . . ?
N1 C2 C3 110.6(7) . . ?
C4 C3 C2 119.0(7) . . ?
C3 C4 N5 116.6(6) . . ?
C6 N5 C51 115.1(6) . . ?
C6 N5 C4 106.0(6) . . ?
C51 N5 C4 111.7(5) . . ?
C6 N5 Cu1 105.3(4) . . ?
C51 N5 Cu1 110.7(4) . . ?
C4 N5 Cu1 107.5(4) . . ?
N5 C6 C7 117.7(7) . . ?
C8 C7 C6 114.4(7) . . ?
N9 C8 C7 111.6(6) . . ?
C8 N9 C91 108.0(5) . . ?
C8 N9 C10 107.8(5) . . ?
C91 N9 C10 103.9(6) . . ?
C8 N9 Cu1 114.7(5) . . ?
C91 N9 Cu1 115.4(4) . . ?
C10 N9 Cu1 106.3(4) . . ?
C11 C10 N9 113.8(6) . . ?
N17 C11 C12 118.1(7) . . ?
N17 C11 C10 113.6(6) . . ?
C12 C11 C10 128.0(7) . . ?
C13 C12 C11 118.1(8) . . ?
C14 C13 C12 126.3(9) . . ?
C13 C14 C15 113.9(9) . . ?
N17 C15 C14 122.7(9) . . ?
N17 C15 C16 110.7(8) . . ?
C14 C15 C16 126.6(9) . . ?
N1 C16 C15 112.9(6) . . ?
C11 N17 C15 120.7(7) . . ?
C11 N17 Cu1 119.5(5) . . ?
C15 N17 Cu1 119.7(6) . . ?
N5 C51 C52 116.7(6) . . ?
C53 C52 C51 116.1(7) . . ?
N54 C53 C52 109.5(7) . . ?
N9 C91 C92 118.7(6) . . ?
C91 C92 C93 110.7(6) . . ?
N94 C93 C92 113.4(7) . . ?
N1 C101 C102 114.6(7) . . ?
C103 C102 C101 108.5(9) . . ?
N104 C103 C102 111.8(10) . . ?
O13 Cl1 O13 180.000(2) 3_656 . ?
O13 Cl1 O12 109.47(8) 3_656 3_656 ?
O13 Cl1 O12 70.53(8) . 3_656 ?
O13 Cl1 O12 70.53(8) 3_656 . ?
O13 Cl1 O12 109.47(8) . . ?
O12 Cl1 O12 180.0 3_656 . ?
O13 Cl1 O11 109.46(8) 3_656 . ?
O13 Cl1 O11 70.54(8) . . ?
O12 Cl1 O11 91.2(8) 3_656 . ?
O12 Cl1 O11 88.8(8) . . ?
O13 Cl1 O11 70.54(8) 3_656 3_656 ?
O13 Cl1 O11 109.46(8) . 3_656 ?
O12 Cl1 O11 88.8(8) 3_656 3_656 ?
O12 Cl1 O11 91.2(8) . 3_656 ?
O11 Cl1 O11 180.000(2) . 3_656 ?
O13 Cl1 O14 56.7(4) 3_656 3_656 ?
O13 Cl1 O14 123.3(4) . 3_656 ?
O12 Cl1 O14 70.65(9) 3_656 3_656 ?
O12 Cl1 O14 109.35(9) . 3_656 ?
O11 Cl1 O14 70.64(10) . 3_656 ?
O11 Cl1 O14 109.36(10) 3_656 3_656 ?
O13 Cl1 O14 123.3(4) 3_656 . ?
O13 Cl1 O14 56.7(4) . . ?
O12 Cl1 O14 109.35(9) 3_656 . ?
O12 Cl1 O14 70.65(9) . . ?
O11 Cl1 O14 109.36(10) . . ?
O11 Cl1 O14 70.64(10) 3_656 . ?
O14 Cl1 O14 180.000(1) 3_656 . ?
Cl1 O11 O13 54.71(7) . . ?
Cl1 O11 O14 54.70(5) . 3_656 ?
O13 O11 O14 99.2(3) . 3_656 ?
Cl1 O12 O13 54.71(7) . 3_656 ?
Cl1 O12 O14 54.70(7) . . ?
O13 O12 O14 99.2(3) 3_656 . ?
O14 O13 Cl1 61.7(2) . . ?
O14 O13 O12 101.3(4) . 3_656 ?
Cl1 O13 O12 54.75(8) . 3_656 ?
O14 O13 O11 101.3(4) . . ?
Cl1 O13 O11 54.75(8) . . ?
O12 O13 O11 76.4(6) 3_656 . ?
O13 O14 Cl1 61.6(2) . . ?
O13 O14 O11 101.2(4) . 3_656 ?
Cl1 O14 O11 54.66(9) . 3_656 ?
O13 O14 O12 101.2(4) . . ?
Cl1 O14 O12 54.65(9) . . ?
O11 O14 O12 76.3(6) 3_656 . ?
O23 Cl2 O24 92.8(9) . . ?
O23 Cl2 O22 118.5(7) . . ?
O24 Cl2 O22 103.5(8) . . ?
O23 Cl2 O21 122.2(8) . . ?
O24 Cl2 O21 103.7(7) . . ?
O22 Cl2 O21 110.7(6) . . ?
O31 Cl3 O34 102.7(9) . . ?
O31 Cl3 O33 121.8(8) . . ?
O34 Cl3 O33 102.1(9) . . ?
O31 Cl3 O32 114.3(7) . . ?
O34 Cl3 O32 107.6(8) . . ?
O33 Cl3 O32 106.6(7) . . ?
O44 Cl4 O43 112.5(7) . . ?
O44 Cl4 O42 117.2(7) . . ?
O43 Cl4 O42 104.7(6) . . ?
O44 Cl4 O41 110.2(5) . . ?
O43 Cl4 O41 101.7(5) . . ?
O42 Cl4 O41 109.3(5) . . ?
O53 Cl5 O51 105.9(12) . 3_557 ?
O53 Cl5 O51 105.0(12) . . ?
O51 Cl5 O51 110.6(9) 3_557 . ?
O53 Cl5 O52 104.4(14) . . ?
O51 Cl5 O52 121.7(10) 3_557 . ?
O51 Cl5 O52 107.9(10) . . ?
O53 Cl5 Cl5 117.8(13) . 3_557 ?
O51 Cl5 Cl5 58.9(7) 3_557 3_557 ?
O51 Cl5 Cl5 51.8(6) . 3_557 ?
O52 Cl5 Cl5 136.2(10) . 3_557 ?
Cl5 O51 Cl5 69.4(9) 3_557 . ?

loop_
_geom_bond_atom_site_label_1
_geom_bond_atom_site_label_2
_geom_bond_distance
_geom_bond_site_symmetry_2
_geom_bond_publ_flag
Cu1 N17 1.913(6) . ?
Cu1 N5 2.054(6) . ?
Cu1 N9 2.090(6) . ?
Cu1 N1 2.095(6) . ?
N1 C16 1.476(8) . ?
N1 C2 1.501(9) . ?
N1 C101 1.508(9) . ?
C2 C3 1.513(10) . ?
C3 C4 1.488(10) . ?
C4 N5 1.527(9) . ?
N5 C6 1.453(9) . ?
N5 C51 1.479(9) . ?
C6 C7 1.558(11) . ?
C7 C8 1.506(10) . ?
C8 N9 1.479(9) . ?
N9 C91 1.485(9) . ?
N9 C10 1.519(8) . ?
C10 C11 1.450(10) . ?
C11 N17 1.357(9) . ?
C11 C12 1.384(10) . ?
C12 C13 1.353(11) . ?
C13 C14 1.340(12) . ?
C14 C15 1.377(11) . ?
C15 N17 1.366(10) . ?
C15 C16 1.493(11) . ?
C51 C52 1.504(9) . ?
C52 C53 1.493(10) . ?
C53 N54 1.453(9) . ?
C91 C92 1.490(10) . ?
C92 C93 1.540(10) . ?
C93 N94 1.380(9) . ?
C101 C102 1.533(12) . ?
C102 C103 1.498(13) . ?
C103 N104 1.409(13) . ?
Cl1 O13 1.414(5) 3_656 ?
Cl1 O13 1.414(5) . ?
Cl1 O12 1.415(5) 3_656 ?
Cl1 O12 1.415(5) . ?
Cl1 O11 1.415(5) . ?
Cl1 O11 1.415(5) 3_656 ?
Cl1 O14 1.415(5) 3_656 ?
Cl1 O14 1.415(5) . ?
O11 O13 1.633(6) . ?
O11 O14 1.636(6) 3_656 ?
O12 O13 1.633(6) 3_656 ?
O12 O14 1.636(6) . ?
O13 O14 1.343(11) . ?
O13 O12 1.633(6) 3_656 ?
O14 O11 1.636(6) 3_656 ?
Cl2 O23 1.258(14) . ?
Cl2 O24 1.296(14) . ?
Cl2 O22 1.337(9) . ?
Cl2 O21 1.386(8) . ?
Cl3 O31 1.289(13) . ?
Cl3 O34 1.302(18) . ?
Cl3 O33 1.331(12) . ?
Cl3 O32 1.410(10) . ?
Cl4 O44 1.333(10) . ?
Cl4 O43 1.343(9) . ?
Cl4 O42 1.345(10) . ?
Cl4 O41 1.428(6) . ?
Cl5 O53 1.35(2) . ?
Cl5 O51 1.362(11) 3_557 ?
Cl5 O51 1.484(12) . ?
Cl5 O52 1.517(18) . ?
Cl5 Cl5 1.623(18) 3_557 ?
O51 Cl5 1.362(11) 3_557 ?
C201 O202 1.312(9) . ?
